data_1577384
loop_
_publ_author_name
'Duy Tuan Doan'
'Thi Linh Giang Hoang'
'Thi Thom Nguyen'
'Thierry Maris'
'Phuong Nguyen-Triv'

_publ_section_title
;
 Functional organic ligands tailored by carboxylic acid and
 diaminotriazinyl for metal-organic framework preparations
;
_journal_name_full 'J Mol. Struct'
_journal_page_first 144349
_journal_paper_doi 10.1016/j.molstruc.2025.144349
_journal_volume 1352
_journal_year 2026
_chemical_formula_moiety 'C10 H10 N5 O2, Cl O4'
_chemical_formula_sum 'C10 H10 Cl N5 O6'
_chemical_formula_weight 331.68
_chemical_name_systematic
;
2,4-diamino-6-(3-carboxyphenyl)-1,3,5-triazin-1-ium perchlorate
;
_space_group_crystal_system orthorhombic
_space_group_IT_number 56
_space_group_name_Hall '-P 2ab 2ac'
_space_group_name_H-M_alt 'P c c n'
_atom_sites_solution_hydrogens mixed
_atom_sites_solution_primary dual
_audit_creation_date 2024-02-28
_audit_creation_method
;
Olex2 1.5
(compiled 2023.08.24 svn.re1ec1418 for OlexSys, GUI svn.r6817)
;
_cell_angle_alpha 90
_cell_angle_beta 90
_cell_angle_gamma 90
_cell_formula_units_Z 8
_cell_length_a 19.3873(17)
_cell_length_b 17.5180(16)
_cell_length_c 7.5048(10)
_cell_measurement_reflns_used 3284
_cell_measurement_temperature 293
_cell_measurement_theta_max 71.9400
_cell_measurement_theta_min 3.3970
_cell_volume 2548.8(5)
_computing_molecular_graphics 'Olex2 1.5 (Dolomanov et al., 2009)'
_computing_publication_material 'Olex2 1.5 (Dolomanov et al., 2009)'
_computing_structure_refinement 'XL  (Sheldrick, 2008)'
_computing_structure_solution 'SHELXT  (Sheldrick, 2015)'
_diffrn_ambient_temperature 293(2)
_diffrn_detector_type EosS2
_diffrn_measured_fraction_theta_full 0.997
_diffrn_measured_fraction_theta_max 0.964
_diffrn_measurement_device 'four-circle diffractometer'
_diffrn_radiation_type CuK\a
_diffrn_radiation_wavelength 1.54184
_diffrn_reflns_av_R_equivalents 0.0365
_diffrn_reflns_av_unetI/netI 0.0431
_diffrn_reflns_Laue_measured_fraction_full 0.997
_diffrn_reflns_Laue_measured_fraction_max 0.964
_diffrn_reflns_limit_h_max 23
_diffrn_reflns_limit_h_min -23
_diffrn_reflns_limit_k_max 21
_diffrn_reflns_limit_k_min -17
_diffrn_reflns_limit_l_max 9
_diffrn_reflns_limit_l_min -8
_diffrn_reflns_number 6853
_diffrn_reflns_point_group_measured_fraction_full 0.997
_diffrn_reflns_point_group_measured_fraction_max 0.964
_diffrn_reflns_theta_full 67.684
_diffrn_reflns_theta_max 73.058
_diffrn_reflns_theta_min 3.400
_exptl_absorpt_coefficient_mu 3.087
_exptl_absorpt_correction_T_max 1.00000
_exptl_absorpt_correction_T_min 0.81518
_exptl_absorpt_correction_type multi-scan
_exptl_absorpt_process_details
;
CrysAlisPro 1.171.41.113a (Rigaku Oxford Diffraction, 2021)
Empirical absorption correction using spherical harmonics,
implemented in SCALE3 ABSPACK scaling algorithm
;
_exptl_crystal_colour 'clear light colourless'
_exptl_crystal_colour_lustre clear
_exptl_crystal_colour_modifier light
_exptl_crystal_colour_primary colourless
_exptl_crystal_density_diffrn 1.729
_exptl_crystal_description Block
_exptl_crystal_F_000 1360
_exptl_crystal_size_max 0.1
_exptl_crystal_size_mid 0.06
_exptl_crystal_size_min 0.05
_refine_diff_density_max 0.659
_refine_diff_density_min -0.909
_refine_diff_density_rms 0.118
_refine_ls_extinction_coef .
_refine_ls_extinction_method none
_refine_ls_goodness_of_fit_ref 1.102
_refine_ls_hydrogen_treatment mixed
_refine_ls_matrix_type full
_refine_ls_number_parameters 204
_refine_ls_number_reflns 2464
_refine_ls_number_restraints 0
_refine_ls_restrained_S_all 1.102
_refine_ls_R_factor_all 0.0625
_refine_ls_R_factor_gt 0.0531
_refine_ls_shift/su_max 0.001
_refine_ls_shift/su_mean 0.000
_refine_ls_structure_factor_coef Fsqd
_refine_ls_weighting_details 'w=1/[\s^2^(Fo^2^)+(0.1267P)^2^] where P=(Fo^2^+2Fc^2^)/3'
_refine_ls_weighting_scheme calc
_refine_ls_wR_factor_gt 0.1663
_refine_ls_wR_factor_ref 0.1775
_reflns_Friedel_coverage 0.000
_reflns_Friedel_fraction_full .
_reflns_Friedel_fraction_max .
_reflns_number_gt 2088
_reflns_number_total 2464
_reflns_threshold_expression 'I > 2\s(I)'
_cod_data_source_file 2-TD-02.cif
_cod_data_source_block td-02
_cod_database_code 1577384

loop_
_space_group_symop_id
_space_group_symop_operation_xyz
1 'x, y, z'
2 '-x+1/2, -y+1/2, z'
3 '-x, y+1/2, -z+1/2'
4 'x+1/2, -y, -z+1/2'
5 '-x, -y, -z'
6 'x-1/2, y-1/2, -z'
7 'x, -y-1/2, z-1/2'
8 '-x-1/2, y, z-1/2'

loop_
_atom_site_label
_atom_site_type_symbol
_atom_site_fract_x
_atom_site_fract_y
_atom_site_fract_z
_atom_site_U_iso_or_equiv
_atom_site_adp_type
_atom_site_occupancy
_atom_site_site_symmetry_order
_atom_site_calc_flag
_atom_site_refinement_flags_posn
_atom_site_refinement_flags_adp
_atom_site_refinement_flags_occupancy
_atom_site_disorder_assembly
_atom_site_disorder_group
C1 C 0.73640(13) 0.59167(14) 0.5632(4) 0.0183(6) Uani 1 1 d . . . . .
O1 O 0.73463(9) 0.52343(11) 0.6350(4) 0.0269(5) Uani 1 1 d . . . . .
H1 H 0.774006 0.509562 0.658308 0.040 Uiso 1 1 calc R U . . .
N1 N 0.48296(10) 0.52661(11) 0.7307(3) 0.0159(5) Uani 1 1 d . . . . .
O2 O 0.78864(10) 0.62445(11) 0.5210(4) 0.0296(6) Uani 1 1 d . . . . .
N2 N 0.35876(10) 0.52764(11) 0.7533(3) 0.0161(5) Uani 1 1 d . . . . .
C2 C 0.66613(13) 0.62573(13) 0.5379(4) 0.0167(6) Uani 1 1 d . . . . .
C3 C 0.66235(14) 0.69659(15) 0.4522(4) 0.0223(6) Uani 1 1 d . . . . .
H3 H 0.702303 0.719096 0.408114 0.027 Uiso 1 1 calc R U . . .
N3 N 0.41795(11) 0.62015(12) 0.5887(3) 0.0163(5) Uani 1 1 d . . . . .
H3A H 0.4166(19) 0.655(2) 0.512(5) 0.025(9) Uiso 1 1 d . . . . .
N4 N 0.42399(11) 0.43390(13) 0.8816(3) 0.0195(5) Uani 1 1 d . . . . .
H4A H 0.386605 0.413341 0.920409 0.023 Uiso 1 1 calc R U . . .
H4B H 0.463200 0.413225 0.904858 0.023 Uiso 1 1 calc R U . . .
C4 C 0.59984(14) 0.73333(14) 0.4326(5) 0.0233(6) Uani 1 1 d . . . . .
H4 H 0.597861 0.781025 0.378438 0.028 Uiso 1 1 calc R U . . .
N5 N 0.30000(11) 0.62575(12) 0.6148(3) 0.0188(5) Uani 1 1 d . . . . .
H5A H 0.261522 0.608226 0.654540 0.023 Uiso 1 1 calc R U . . .
H5B H 0.300481 0.666253 0.550045 0.023 Uiso 1 1 calc R U . . .
C5 C 0.54019(13) 0.69900(14) 0.4938(4) 0.0192(6) Uani 1 1 d . . . . .
H5 H 0.498086 0.723938 0.482106 0.023 Uiso 1 1 calc R U . . .
C6 C 0.54295(13) 0.62667(13) 0.5736(4) 0.0150(5) Uani 1 1 d . . . . .
C7 C 0.60671(13) 0.59056(14) 0.5981(4) 0.0151(5) Uani 1 1 d . . . . .
H7 H 0.609055 0.543345 0.654475 0.018 Uiso 1 1 calc R U . . .
C8 C 0.47937(12) 0.58849(14) 0.6354(4) 0.0145(5) Uani 1 1 d . . . . .
C9 C 0.42117(12) 0.49713(13) 0.7866(4) 0.0149(5) Uani 1 1 d . . . . .
C10 C 0.35798(12) 0.59068(14) 0.6530(4) 0.0149(5) Uani 1 1 d . . . . .
Cl1 Cl 0.38169(3) 0.66088(3) 0.11903(8) 0.0152(3) Uani 1 1 d . . . . .
O3 O 0.40729(12) 0.70786(11) 0.2622(3) 0.0286(5) Uani 1 1 d . . . . .
O4 O 0.35084(10) 0.59282(11) 0.1911(3) 0.0260(5) Uani 1 1 d . . . . .
O5 O 0.33043(10) 0.70315(11) 0.0199(3) 0.0264(5) Uani 1 1 d . . . . .
O6 O 0.43832(10) 0.64141(11) 0.0034(3) 0.0229(5) Uani 1 1 d . . . . .

loop_
_atom_site_aniso_label
_atom_site_aniso_U_11
_atom_site_aniso_U_22
_atom_site_aniso_U_33
_atom_site_aniso_U_23
_atom_site_aniso_U_13
_atom_site_aniso_U_12
C1 0.0139(12) 0.0176(11) 0.0234(14) 0.0020(10) 0.0006(11) -0.0012(9)
O1 0.0117(8) 0.0208(9) 0.0483(15) 0.0139(9) -0.0004(9) 0.0004(7)
N1 0.0110(9) 0.0161(9) 0.0204(12) -0.0006(8) -0.0008(9) 0.0001(7)
O2 0.0119(9) 0.0244(9) 0.0524(16) 0.0154(10) -0.0005(9) -0.0006(7)
N2 0.0120(9) 0.0171(10) 0.0194(12) 0.0005(9) 0.0005(9) 0.0000(8)
C2 0.0135(12) 0.0163(11) 0.0202(14) 0.0000(10) -0.0030(10) -0.0008(9)
C3 0.0136(11) 0.0194(11) 0.0340(17) 0.0066(11) 0.0005(12) -0.0051(10)
N3 0.0129(10) 0.0179(10) 0.0182(11) 0.0046(9) -0.0009(9) -0.0001(8)
N4 0.0115(9) 0.0203(10) 0.0265(13) 0.0069(9) 0.0011(9) -0.0004(8)
C4 0.0187(12) 0.0146(12) 0.0367(17) 0.0067(11) -0.0034(13) -0.0020(10)
N5 0.0134(10) 0.0195(10) 0.0234(13) 0.0043(8) 0.0015(9) 0.0016(8)
C5 0.0142(12) 0.0165(10) 0.0268(15) 0.0005(11) -0.0043(11) 0.0015(9)
C6 0.0138(12) 0.0155(11) 0.0155(12) -0.0019(10) 0.0002(11) -0.0017(9)
C7 0.0149(11) 0.0133(11) 0.0171(13) 0.0000(9) -0.0023(10) 0.0005(9)
C8 0.0124(11) 0.0168(11) 0.0142(12) -0.0041(9) -0.0013(10) 0.0009(9)
C9 0.0129(10) 0.0167(11) 0.0152(12) -0.0009(10) 0.0005(10) -0.0006(9)
C10 0.0135(11) 0.0166(11) 0.0146(13) -0.0027(10) -0.0003(10) -0.0023(9)
Cl1 0.0144(4) 0.0158(4) 0.0152(4) 0.0015(2) 0.0009(2) -0.00157(19)
O3 0.0388(11) 0.0249(10) 0.0220(12) -0.0056(8) -0.0034(10) -0.0037(9)
O4 0.0210(9) 0.0215(9) 0.0356(13) 0.0095(9) 0.0014(9) -0.0043(8)
O5 0.0210(9) 0.0283(9) 0.0299(13) 0.0103(9) -0.0015(9) 0.0038(8)
O6 0.0192(9) 0.0256(9) 0.0239(11) -0.0024(8) 0.0071(9) 0.0008(7)

loop_
_atom_type_symbol
_atom_type_description
_atom_type_scat_dispersion_real
_atom_type_scat_dispersion_imag
_atom_type_scat_source
C C 0.0181 0.0091 'International Tables Vol C Tables 4.2.6.8 and 6.1.1.4'
H H 0.0000 0.0000 'International Tables Vol C Tables 4.2.6.8 and 6.1.1.4'
Cl Cl 0.3639 0.7018 'International Tables Vol C Tables 4.2.6.8 and 6.1.1.4'
N N 0.0311 0.0180 'International Tables Vol C Tables 4.2.6.8 and 6.1.1.4'
O O 0.0492 0.0322 'International Tables Vol C Tables 4.2.6.8 and 6.1.1.4'

loop_
_geom_angle_atom_site_label_1
_geom_angle_atom_site_label_2
_geom_angle_atom_site_label_3
_geom_angle
_geom_angle_site_symmetry_1
_geom_angle_site_symmetry_3
O1 C1 C2 113.0(2) . .
O2 C1 O1 124.3(2) . .
O2 C1 C2 122.7(2) . .
C1 O1 H1 109.5 . .
C8 N1 C9 115.8(2) . .
C10 N2 C9 116.3(2) . .
C3 C2 C1 117.3(2) . .
C7 C2 C1 122.6(2) . .
C7 C2 C3 120.1(2) . .
C2 C3 H3 119.7 . .
C4 C3 C2 120.6(2) . .
C4 C3 H3 119.7 . .
C8 N3 H3A 120(3) . .
C8 N3 C10 120.2(2) . .
C10 N3 H3A 119(3) . .
H4A N4 H4B 120.0 . .
C9 N4 H4A 120.0 . .
C9 N4 H4B 120.0 . .
C3 C4 H4 120.1 . .
C3 C4 C5 119.8(2) . .
C5 C4 H4 120.1 . .
H5A N5 H5B 120.0 . .
C10 N5 H5A 120.0 . .
C10 N5 H5B 120.0 . .
C4 C5 H5 119.9 . .
C4 C5 C6 120.2(2) . .
C6 C5 H5 119.9 . .
C5 C6 C8 120.7(2) . .
C7 C6 C5 119.9(2) . .
C7 C6 C8 119.4(2) . .
C2 C7 C6 119.4(2) . .
C2 C7 H7 120.3 . .
C6 C7 H7 120.3 . .
N1 C8 N3 121.9(2) . .
N1 C8 C6 120.4(2) . .
N3 C8 C6 117.7(2) . .
N2 C9 N1 125.4(2) . .
N4 C9 N1 116.5(2) . .
N4 C9 N2 118.1(2) . .
N2 C10 N3 120.2(2) . .
N5 C10 N2 121.3(2) . .
N5 C10 N3 118.5(2) . .
O3 Cl1 O5 109.14(13) . .
O4 Cl1 O3 109.61(14) . .
O4 Cl1 O5 109.39(12) . .
O4 Cl1 O6 110.31(12) . .
O6 Cl1 O3 108.79(13) . .
O6 Cl1 O5 109.58(13) . .

loop_
_geom_bond_atom_site_label_1
_geom_bond_atom_site_label_2
_geom_bond_distance
_geom_bond_site_symmetry_2
C1 O1 1.312(3) .
C1 O2 1.207(3) .
C1 C2 1.499(3) .
O1 H1 0.8200 .
N1 C8 1.301(3) .
N1 C9 1.370(3) .
N2 C9 1.346(3) .
N2 C10 1.337(3) .
C2 C3 1.400(4) .
C2 C7 1.382(4) .
C3 H3 0.9300 .
C3 C4 1.380(4) .
N3 H3A 0.84(4) .
N3 C8 1.360(3) .
N3 C10 1.360(3) .
N4 H4A 0.8600 .
N4 H4B 0.8600 .
N4 C9 1.318(3) .
C4 H4 0.9300 .
C4 C5 1.382(4) .
N5 H5A 0.8600 .
N5 H5B 0.8600 .
N5 C10 1.313(3) .
C5 H5 0.9300 .
C5 C6 1.402(3) .
C6 C7 1.401(3) .
C6 C8 1.477(3) .
C7 H7 0.9300 .
Cl1 O3 1.442(2) .
Cl1 O4 1.4396(19) .
Cl1 O5 1.446(2) .
Cl1 O6 1.440(2) .

loop_
_geom_hbond_atom_site_label_D
_geom_hbond_atom_site_label_H
_geom_hbond_atom_site_label_A
_geom_hbond_distance_DH
_geom_hbond_distance_HA
_geom_hbond_distance_DA
_geom_hbond_angle_DHA
_geom_hbond_site_symmetry_A
_geom_hbond_publ_flag
O1 H1 N2 0.82 1.89 2.701(3) 170.9 4_566 yes
N3 H3A O3 0.84(4) 2.10(4) 2.900(3) 160(3) . yes
N4 H4A O2 0.86 2.06 2.909(3) 169.8 4_466 yes
N4 H4B O6 0.86 2.24 3.100(3) 173.7 5_666 yes
N5 H5A Cl1 0.86 2.94 3.576(2) 132.5 8_656 yes
N5 H5A O4 0.86 2.21 3.035(3) 160.2 8_656 yes
N5 H5B O5 0.86 2.37 3.137(3) 148.5 7_576 yes

loop_
_geom_torsion_atom_site_label_1
_geom_torsion_atom_site_label_2
_geom_torsion_atom_site_label_3
_geom_torsion_atom_site_label_4
_geom_torsion
_geom_torsion_site_symmetry_1
_geom_torsion_site_symmetry_2
_geom_torsion_site_symmetry_3
_geom_torsion_site_symmetry_4
C1 C2 C3 C4 -176.5(3) . . . .
C1 C2 C7 C6 178.4(3) . . . .
O1 C1 C2 C3 -176.2(3) . . . .
O1 C1 C2 C7 4.9(4) . . . .
O2 C1 C2 C3 3.7(5) . . . .
O2 C1 C2 C7 -175.2(3) . . . .
C2 C3 C4 C5 -1.7(5) . . . .
C3 C2 C7 C6 -0.4(4) . . . .
C3 C4 C5 C6 -0.8(5) . . . .
C4 C5 C6 C7 2.7(4) . . . .
C4 C5 C6 C8 -178.4(3) . . . .
C5 C6 C7 C2 -2.1(4) . . . .
C5 C6 C8 N1 -170.5(3) . . . .
C5 C6 C8 N3 9.7(4) . . . .
C7 C2 C3 C4 2.3(5) . . . .
C7 C6 C8 N1 8.4(4) . . . .
C7 C6 C8 N3 -171.5(2) . . . .
C8 N1 C9 N2 -1.2(4) . . . .
C8 N1 C9 N4 179.2(2) . . . .
C8 N3 C10 N2 -4.2(4) . . . .
C8 N3 C10 N5 175.5(2) . . . .
C8 C6 C7 C2 179.0(2) . . . .
C9 N1 C8 N3 -2.4(4) . . . .
C9 N1 C8 C6 177.8(2) . . . .
C9 N2 C10 N3 0.8(4) . . . .
C9 N2 C10 N5 -178.9(3) . . . .
C10 N2 C9 N1 2.0(4) . . . .
C10 N2 C9 N4 -178.5(3) . . . .
C10 N3 C8 N1 5.1(4) . . . .
C10 N3 C8 C6 -175.1(2) . . . .

_cod_database_fobs_code 1577384
